data_7063715
loop_
_publ_author_name
'Mao, Yu-Ling'
'Yu, Jia'
'Shan, Bo-Yu'
'Liu, Xin-Xin'
'Chu, Jing-Ying'
'Ma, Xin-Yue'
'Li, Miao'
'Zheng, Yi-Meng'
'Zhu, Bai-Li'
'Zuo, Ming-Hui'
'Cui, Shu-Xin'

_publ_section_title
;
 A novel naphthalene diimide cobalt coordination polymer: synthesis,
 photo/electric/dehydration discoloration, amine sensing, and magnetism
;
_journal_issue 17
_journal_name_full 'New Journal of Chemistry'
_journal_page_first 7126
_journal_page_last 7133
_journal_paper_doi 10.1039/D5NJ00024F
_journal_volume 49
_journal_year 2025
_chemical_formula_moiety 'C30 H24 Co2.5 N2 O20, 2(H2 O), 0.5[]'
_chemical_formula_sum 'C60 H56 Co5 N4 O44'
_chemical_formula_weight 1831.74
_space_group_crystal_system triclinic
_space_group_IT_number 2
_space_group_name_Hall '-P 1'
_space_group_name_H-M_alt 'P -1'
_atom_sites_solution_hydrogens mixed
_atom_sites_solution_primary dual
_audit_creation_date 2025-03-18
_audit_creation_method
;
Olex2 1.5
(compiled 2025.03.04 svn.red2d20d0 for OlexSys, GUI svn.r7188)
;
_audit_update_record
;
2025-03-18 deposited with the CCDC.	2025-03-26 downloaded from the CCDC.
;
_cell_angle_alpha 84.5250(10)
_cell_angle_beta 80.9730(10)
_cell_angle_gamma 76.3530(10)
_cell_formula_units_Z 1
_cell_length_a 8.06260(10)
_cell_length_b 11.5694(2)
_cell_length_c 21.4689(4)
_cell_measurement_reflns_used 8893
_cell_measurement_temperature 297.00
_cell_measurement_theta_max 68.382
_cell_measurement_theta_min 4.346
_cell_volume 1918.41(6)
_computing_cell_refinement 'SAINT V8.40B (?, 2016)'
_computing_data_collection 'SAINT V8.40B (?, 2016)'
_computing_data_reduction 'SAINT V8.40B (?, 2016)'
_computing_molecular_graphics 'Olex2 1.5 (Dolomanov et al., 2009)'
_computing_publication_material 'Olex2 1.5 (Dolomanov et al., 2009)'
_computing_structure_refinement 'SHELXL 2019/3 (Sheldrick, 2015)'
_computing_structure_solution 'SHELXT 2018/2 (Sheldrick, 2018)'
_diffrn_ambient_temperature 297.00
_diffrn_measured_fraction_theta_full 0.984
_diffrn_measured_fraction_theta_max 0.981
_diffrn_measurement_device_type 'Bruker APEX-II CCD'
_diffrn_radiation_type CuK\a
_diffrn_radiation_wavelength 1.54184
_diffrn_reflns_av_R_equivalents 0.0579
_diffrn_reflns_av_unetI/netI 0.0614
_diffrn_reflns_Laue_measured_fraction_full 0.984
_diffrn_reflns_Laue_measured_fraction_max 0.981
_diffrn_reflns_limit_h_max 8
_diffrn_reflns_limit_h_min -9
_diffrn_reflns_limit_k_max 13
_diffrn_reflns_limit_k_min -13
_diffrn_reflns_limit_l_max 25
_diffrn_reflns_limit_l_min -25
_diffrn_reflns_number 22526
_diffrn_reflns_point_group_measured_fraction_full 0.984
_diffrn_reflns_point_group_measured_fraction_max 0.981
_diffrn_reflns_theta_full 67.684
_diffrn_reflns_theta_max 68.596
_diffrn_reflns_theta_min 4.346
_diffrn_source_current 1.1
_diffrn_source_power 0.05500000000000001
_diffrn_source_voltage 50.0
_exptl_absorpt_coefficient_mu 9.200
_exptl_absorpt_correction_T_max 0.399
_exptl_absorpt_correction_T_min 0.381
_exptl_absorpt_correction_type multi-scan
_exptl_absorpt_process_details
;
SADABS-2016/2 (Bruker,2016/2) was used for absorption correction.
wR2(int) was 0.1404 before and 0.0697 after correction.
The Ratio of minimum to maximum transmission is 0.4288.
The \l/2 correction factor is Not present.
;
_exptl_crystal_colour orange
_exptl_crystal_density_diffrn 1.586
_exptl_crystal_description block
_exptl_crystal_F_000 931
_exptl_crystal_size_max 0.2
_exptl_crystal_size_mid 0.1
_exptl_crystal_size_min 0.1
_refine_diff_density_max 1.852
_refine_diff_density_min -0.681
_refine_diff_density_rms 0.133
_refine_ls_extinction_method none
_refine_ls_goodness_of_fit_ref 1.096
_refine_ls_hydrogen_treatment mixed
_refine_ls_matrix_type full
_refine_ls_number_parameters 528
_refine_ls_number_reflns 6924
_refine_ls_number_restraints 3
_refine_ls_restrained_S_all 1.096
_refine_ls_R_factor_all 0.0761
_refine_ls_R_factor_gt 0.0698
_refine_ls_shift/su_max 0.010
_refine_ls_shift/su_mean 0.000
_refine_ls_structure_factor_coef Fsqd
_refine_ls_weighting_details 'w=1/[\s^2^(Fo^2^)+(0.1300P)^2^+5.4168P] where P=(Fo^2^+2Fc^2^)/3'
_refine_ls_weighting_scheme calc
_refine_ls_wR_factor_gt 0.2137
_refine_ls_wR_factor_ref 0.2179
_reflns_Friedel_coverage 0.000
_reflns_number_gt 5988
_reflns_number_total 7061
_reflns_threshold_expression 'I > 2\s(I)'
_cod_data_source_file d5nj00024f2.cif
_cod_data_source_block cu_250305myl2_0m
_cod_depositor_comments 'Adding full bibliography for 7063714--7063715.cif.'
_cod_database_code 7063715
_shelx_shelxl_version_number 2019/3
_shelx_space_group_comment
;
The symmetry employed for this shelxl refinement is uniquely defined
by the following loop, which should always be used as a source of
symmetry information in preference to the above space-group names.
They are only intended as comments.
;
_olex2_refinement_description
;
1. Fixed Uiso
 At 1.2 times of:
  All C(H) groups
 At 1.5 times of:
  All O(H) groups, All O(H,H) groups
2. Restrained distances
 H2-HW2A
 2.5 with sigma of 0.02
 Co1-H1A \\sim Co1-H1B
 with sigma of 0.02
 Co1-H3A \\sim Co1-H3B
 with sigma of 0.02
3.a Riding coordinates:
 OW2(HW2A,HW2B)
3.b Free rotating group:
 O3(H3A,H3B), OW1(HW1A,HW1B), O1(H1A,H1B)
3.c Rotating group:
 O19(H19A,H19B), O4(H4A,H4B), O18(H18A,H18B), O17(H17A,H17B)
3.d Ternary CH refined with riding coordinates:
 O20(H20)
3.e Aromatic/amide H refined with riding coordinates:
 C25(H25), C3(H3), C8(H8), C6(H6), C27(H27), C23(H23), C20(H20A), C15(H15),
 C19(H19), C14(H14)
;
_smtbx_masks_void_probe_radius 1.2
_smtbx_masks_void_truncation_radius 1.2
_olex2_submission_special_instructions 'No special instructions were received'

loop_
_space_group_symop_operation_xyz
'x, y, z'
'-x, -y, -z'

loop_
_atom_site_label
_atom_site_type_symbol
_atom_site_fract_x
_atom_site_fract_y
_atom_site_fract_z
_atom_site_U_iso_or_equiv
_atom_site_adp_type
_atom_site_occupancy
_atom_site_site_symmetry_order
_atom_site_calc_flag
_atom_site_refinement_flags_posn
_atom_site_refinement_flags_adp
_atom_site_refinement_flags_occupancy
_atom_site_disorder_assembly
_atom_site_disorder_group
Co2 Co 0.000000 0.500000 1.000000 0.0131(3) Uani 1 2 d S . P . .
Co1 Co 0.20854(10) 0.23696(6) 0.07687(3) 0.0169(2) Uani 1 1 d D . . . .
Co3 Co 0.20683(10) 0.70015(6) 0.89451(3) 0.0175(2) Uani 1 1 d . . . . .
O20 O 0.0071(4) 0.6721(3) 0.96363(14) 0.0158(7) Uani 1 1 d . . . . .
H20 H 0.011930 0.717097 0.999466 0.024 Uiso 1 1 calc R U . . .
O15 O 0.1762(5) 0.4191(3) 0.92262(15) 0.0215(7) Uani 1 1 d . . . . .
O6 O 0.1992(5) 0.5143(3) 0.05010(15) 0.0201(7) Uani 1 1 d . . . . .
O19 O 0.3924(5) 0.6068(3) 0.94885(17) 0.0267(8) Uani 1 1 d . . . . .
H19A H 0.343709 0.575438 0.982074 0.040 Uiso 1 1 d R U . . .
H19B H 0.441075 0.655206 0.962438 0.040 Uiso 1 1 d R U . . .
O16 O 0.2048(5) 0.5606(3) 0.84583(16) 0.0257(8) Uani 1 1 d . . . . .
O5 O 0.2131(5) 0.3748(3) 0.12887(16) 0.0249(8) Uani 1 1 d . . . . .
O4 O 0.3905(5) 0.2830(3) 0.00058(16) 0.0234(8) Uani 1 1 d . . . . .
H4A H 0.440129 0.221494 -0.019541 0.035 Uiso 1 1 d R U . . .
H4B H 0.336885 0.330338 -0.026158 0.035 Uiso 1 1 d R U . . .
O3 O 0.4152(5) 0.1422(3) 0.12369(17) 0.0249(8) Uani 1 1 d G . . . .
H3A H 0.408691 0.072751 0.139125 0.037 Uiso 1 1 d DG U . . .
H3B H 0.437131 0.176078 0.153905 0.037 Uiso 1 1 d DG U . . .
O18 O 0.2437(5) 0.8603(3) 0.92880(17) 0.0264(8) Uani 1 1 d . . . . .
H18A H 0.186772 0.920853 0.909479 0.040 Uiso 1 1 d R U . . .
H18B H 0.348401 0.865092 0.918616 0.040 Uiso 1 1 d R U . . .
O17 O 0.3748(5) 0.7483(3) 0.81260(17) 0.0290(9) Uani 1 1 d . . . . .
H17A H 0.324811 0.813240 0.794763 0.044 Uiso 1 1 d R U . . .
H17B H 0.389963 0.697105 0.785053 0.044 Uiso 1 1 d R U . . .
O2 O 0.0105(5) 0.1884(3) 0.15166(17) 0.0271(8) Uani 1 1 d . . . . .
OW1 O -0.0220(6) 0.1417(4) -0.04197(19) 0.0334(9) Uani 1 1 d G . . . .
HW1A H -0.006271 0.118491 -0.079273 0.050 Uiso 1 1 d G U . . .
HW1B H -0.119727 0.128653 -0.025966 0.050 Uiso 1 1 d G U . . .
O1 O 0.2204(6) 0.0840(3) 0.0348(2) 0.0395(11) Uani 1 1 d G . . . .
H1A H 0.282145 0.015361 0.042715 0.059 Uiso 1 1 d DG U . . .
H1B H 0.147161 0.071273 0.013312 0.059 Uiso 1 1 d DG U . . .
O14 O 0.0814(6) 0.0311(3) 0.84905(18) 0.0378(10) Uani 1 1 d . . . . .
O11 O 0.0157(6) 0.5347(4) 0.65865(17) 0.0364(10) Uani 1 1 d . . . . .
O7 O 0.4022(6) 0.8776(3) 0.07383(17) 0.0333(10) Uani 1 1 d . . . . .
O10 O 0.1143(6) 0.7379(4) 0.33883(18) 0.0350(10) Uani 1 1 d . . . . .
O12 O 0.5020(6) 0.2422(4) 0.61969(18) 0.0377(10) Uani 1 1 d . . . . .
O9 O 0.5221(6) 0.3976(4) 0.29416(17) 0.0340(10) Uani 1 1 d . . . . .
N1 N 0.3206(6) 0.5681(4) 0.31561(18) 0.0228(9) Uani 1 1 d . . . . .
O8 O 0.3815(7) 0.9361(3) 0.17081(19) 0.0431(12) Uani 1 1 d . . . . .
N2 N 0.2521(6) 0.3828(4) 0.63934(19) 0.0234(9) Uani 1 1 d . . . . .
C30 C 0.1966(6) 0.4565(4) 0.8651(2) 0.0174(10) Uani 1 1 d . . . . .
O13 O 0.2547(8) -0.0247(4) 0.7614(2) 0.0517(14) Uani 1 1 d . . . . .
C4 C 0.3495(6) 0.7415(4) 0.1606(2) 0.0180(10) Uani 1 1 d . . . . .
C1 C 0.2248(6) 0.4758(4) 0.1055(2) 0.0174(10) Uani 1 1 d . . . . .
C2 C 0.2709(6) 0.5573(4) 0.1469(2) 0.0164(9) Uani 1 1 d . . . . .
C25 C 0.2276(7) 0.4130(4) 0.7523(2) 0.0212(10) Uani 1 1 d . . . . .
H25 H 0.240191 0.490636 0.741867 0.025 Uiso 1 1 calc R U . . .
C3 C 0.3069(6) 0.6649(4) 0.1224(2) 0.0194(10) Uani 1 1 d . . . . .
H3 H 0.302718 0.686581 0.079741 0.023 Uiso 1 1 calc R U . . .
C8 C 0.2743(7) 0.5253(4) 0.2113(2) 0.0218(10) Uani 1 1 d . . . . .
H8 H 0.247234 0.454207 0.228758 0.026 Uiso 1 1 calc R U . . .
C6 C 0.3581(7) 0.7082(5) 0.2238(2) 0.0225(11) Uani 1 1 d . . . . .
H6 H 0.390045 0.757139 0.249513 0.027 Uiso 1 1 calc R U . . .
C17 C 0.2871(7) 0.4616(4) 0.5107(2) 0.0216(10) Uani 1 1 d . . . . .
C16 C 0.1620(7) 0.5293(5) 0.5541(2) 0.0247(11) Uani 1 1 d . . . . .
C7 C 0.3186(7) 0.6014(5) 0.2484(2) 0.0222(11) Uani 1 1 d . . . . .
C27 C 0.1830(7) 0.2556(5) 0.8307(2) 0.0243(11) Uani 1 1 d . . . . .
H27 H 0.162529 0.229028 0.872838 0.029 Uiso 1 1 calc R U . . .
C26 C 0.2044(7) 0.3712(4) 0.8150(2) 0.0195(10) Uani 1 1 d . . . . .
C11 C 0.3007(7) 0.4986(5) 0.4455(2) 0.0213(10) Uani 1 1 d . . . . .
C9 C 0.4276(8) 0.4610(5) 0.3335(2) 0.0261(12) Uani 1 1 d . . . . .
C28 C 0.1924(8) 0.1800(5) 0.7829(2) 0.0265(12) Uani 1 1 d . . . . .
C24 C 0.2318(7) 0.3379(5) 0.7052(2) 0.0249(11) Uani 1 1 d . . . . .
C23 C 0.2161(7) 0.2218(5) 0.7195(2) 0.0255(11) Uani 1 1 d . . . . .
H23 H 0.221228 0.171973 0.687384 0.031 Uiso 1 1 calc R U . . .
C18 C 0.4001(7) 0.3559(5) 0.5303(2) 0.0236(11) Uani 1 1 d . . . . .
C22 C 0.1349(7) 0.4853(5) 0.6214(2) 0.0256(11) Uani 1 1 d . . . . .
C20 C 0.5276(8) 0.3234(5) 0.4224(3) 0.0305(12) Uani 1 1 d . . . . .
H20A H 0.606151 0.276566 0.393213 0.037 Uiso 1 1 calc R U . . .
C5 C 0.3819(7) 0.8606(5) 0.1332(2) 0.0245(11) Uani 1 1 d . . . . .
C21 C 0.3937(7) 0.3199(5) 0.5988(2) 0.0255(11) Uani 1 1 d . . . . .
C12 C 0.1919(7) 0.6068(5) 0.4260(2) 0.0235(11) Uani 1 1 d . . . . .
C13 C 0.4197(8) 0.4267(5) 0.4017(2) 0.0256(11) Uani 1 1 d . . . . .
C10 C 0.2037(7) 0.6460(5) 0.3579(2) 0.0251(11) Uani 1 1 d . . . . .
C15 C 0.0561(8) 0.6345(5) 0.5340(2) 0.0286(12) Uani 1 1 d . . . . .
H15 H -0.026557 0.679178 0.562850 0.034 Uiso 1 1 calc R U . . .
C29 C 0.1745(8) 0.0535(5) 0.7984(2) 0.0313(13) Uani 1 1 d . . . . .
C19 C 0.5197(8) 0.2890(5) 0.4867(2) 0.0304(13) Uani 1 1 d . . . . .
H19 H 0.595165 0.220621 0.500182 0.037 Uiso 1 1 calc R U . . .
C14 C 0.0742(7) 0.6734(5) 0.4694(2) 0.0280(12) Uani 1 1 d . . . . .
H14 H 0.005468 0.745231 0.456242 0.034 Uiso 1 1 calc R U . . .
OW2 O 0.0193(16) 0.2495(8) 0.2676(4) 0.142(4) Uani 1 1 d . . . . .
HW2A H 0.017753 0.229984 0.230498 0.213 Uiso 1 1 d DR U . . .
HW2B H 0.004431 0.324916 0.264024 0.213 Uiso 1 1 d R U . . .
H2 H 0.000(16) 0.099(9) 0.148(4) 0.13(4) Uiso 1 1 d D . . . .

loop_
_atom_site_aniso_label
_atom_site_aniso_U_11
_atom_site_aniso_U_22
_atom_site_aniso_U_33
_atom_site_aniso_U_23
_atom_site_aniso_U_13
_atom_site_aniso_U_12
Co2 0.0190(6) 0.0118(5) 0.0084(5) 0.0007(4) -0.0029(4) -0.0031(4)
Co1 0.0206(4) 0.0131(4) 0.0173(4) 0.0006(3) -0.0048(3) -0.0036(3)
Co3 0.0227(4) 0.0163(4) 0.0136(4) -0.0005(3) -0.0003(3) -0.0061(3)
O20 0.0189(17) 0.0163(16) 0.0122(15) -0.0001(12) -0.0041(12) -0.0027(13)
O15 0.0275(19) 0.0243(18) 0.0098(15) -0.0004(13) -0.0008(13) -0.0012(14)
O6 0.0289(19) 0.0225(18) 0.0113(16) 0.0022(13) -0.0081(13) -0.0084(15)
O19 0.024(2) 0.030(2) 0.0267(19) 0.0048(15) -0.0053(15) -0.0089(16)
O16 0.044(2) 0.0169(17) 0.0177(17) -0.0017(13) -0.0006(15) -0.0117(16)
O5 0.043(2) 0.0179(18) 0.0162(17) 0.0016(13) -0.0077(15) -0.0105(16)
O4 0.028(2) 0.0209(18) 0.0182(17) 0.0010(13) -0.0029(14) -0.0010(15)
O3 0.032(2) 0.0178(17) 0.0268(19) 0.0041(14) -0.0137(16) -0.0055(15)
O18 0.030(2) 0.0231(18) 0.0251(19) 0.0014(14) -0.0009(15) -0.0080(15)
O17 0.039(2) 0.0260(19) 0.0212(18) -0.0058(15) 0.0015(16) -0.0075(17)
O2 0.034(2) 0.0250(19) 0.0221(18) 0.0054(15) -0.0051(15) -0.0081(16)
OW1 0.040(2) 0.037(2) 0.026(2) -0.0049(17) -0.0058(17) -0.0112(19)
O1 0.053(3) 0.0185(19) 0.051(3) -0.0083(18) -0.031(2) 0.0022(18)
O14 0.063(3) 0.023(2) 0.026(2) 0.0015(16) 0.0053(19) -0.0137(19)
O11 0.041(2) 0.043(2) 0.0179(18) 0.0013(16) 0.0025(17) -0.0009(19)
O7 0.060(3) 0.0154(18) 0.0191(18) 0.0025(14) 0.0011(17) -0.0022(17)
O10 0.041(2) 0.037(2) 0.0203(19) 0.0067(16) -0.0048(16) 0.0016(19)
O12 0.039(2) 0.044(2) 0.0210(19) 0.0077(17) -0.0045(17) 0.004(2)
O9 0.050(3) 0.032(2) 0.0139(17) -0.0014(15) 0.0022(16) -0.0018(18)
N1 0.034(2) 0.025(2) 0.0105(19) 0.0015(16) -0.0074(17) -0.0062(19)
O8 0.087(4) 0.021(2) 0.028(2) 0.0012(16) -0.015(2) -0.022(2)
N2 0.032(2) 0.026(2) 0.0116(19) 0.0034(16) -0.0007(17) -0.0087(19)
C30 0.020(2) 0.019(2) 0.012(2) -0.0035(18) -0.0012(17) -0.0026(19)
O13 0.094(4) 0.022(2) 0.034(2) -0.0069(18) 0.010(2) -0.014(2)
C4 0.025(3) 0.014(2) 0.015(2) 0.0003(18) -0.0022(18) -0.0061(19)
C1 0.021(2) 0.019(2) 0.013(2) -0.0019(18) -0.0041(18) -0.0038(19)
C2 0.018(2) 0.018(2) 0.015(2) -0.0002(18) -0.0070(18) -0.0046(18)
C25 0.030(3) 0.019(2) 0.015(2) 0.0025(18) -0.0039(19) -0.006(2)
C3 0.022(3) 0.020(2) 0.013(2) 0.0021(18) -0.0032(18) 0.0002(19)
C8 0.032(3) 0.020(2) 0.014(2) 0.0040(18) -0.004(2) -0.009(2)
C6 0.030(3) 0.022(3) 0.019(2) -0.0016(19) -0.006(2) -0.010(2)
C17 0.029(3) 0.022(2) 0.015(2) 0.0005(19) -0.005(2) -0.007(2)
C16 0.035(3) 0.027(3) 0.014(2) -0.0016(19) -0.003(2) -0.011(2)
C7 0.033(3) 0.025(3) 0.010(2) 0.0042(18) -0.0054(19) -0.010(2)
C27 0.036(3) 0.022(3) 0.015(2) 0.0018(19) -0.003(2) -0.009(2)
C26 0.025(3) 0.020(2) 0.013(2) -0.0003(18) -0.0002(18) -0.004(2)
C11 0.025(3) 0.028(3) 0.014(2) 0.0005(19) -0.0054(19) -0.009(2)
C9 0.046(3) 0.021(3) 0.013(2) -0.0011(19) -0.001(2) -0.014(2)
C28 0.043(3) 0.019(3) 0.016(2) 0.0018(19) -0.004(2) -0.006(2)
C24 0.035(3) 0.027(3) 0.012(2) 0.0026(19) -0.005(2) -0.008(2)
C23 0.039(3) 0.025(3) 0.014(2) -0.0018(19) -0.002(2) -0.011(2)
C18 0.030(3) 0.028(3) 0.015(2) 0.0011(19) -0.003(2) -0.010(2)
C22 0.033(3) 0.028(3) 0.017(2) 0.000(2) -0.001(2) -0.011(2)
C20 0.040(3) 0.029(3) 0.019(3) -0.004(2) 0.001(2) -0.003(2)
C5 0.034(3) 0.019(2) 0.020(3) 0.003(2) -0.004(2) -0.007(2)
C21 0.034(3) 0.026(3) 0.016(2) 0.000(2) 0.000(2) -0.009(2)
C12 0.031(3) 0.025(3) 0.015(2) 0.0003(19) -0.004(2) -0.007(2)
C13 0.040(3) 0.022(3) 0.014(2) 0.0001(19) -0.002(2) -0.008(2)
C10 0.031(3) 0.032(3) 0.013(2) 0.000(2) 0.002(2) -0.013(2)
C15 0.034(3) 0.030(3) 0.018(3) 0.000(2) -0.002(2) 0.001(2)
C29 0.053(4) 0.020(3) 0.020(3) 0.003(2) -0.003(2) -0.009(2)
C19 0.038(3) 0.028(3) 0.019(3) 0.004(2) -0.005(2) 0.005(2)
C14 0.033(3) 0.032(3) 0.016(2) 0.002(2) -0.003(2) -0.003(2)
OW2 0.270(14) 0.104(7) 0.065(5) -0.030(4) -0.047(6) -0.041(7)

loop_
_atom_type_symbol
_atom_type_description
_atom_type_scat_dispersion_real
_atom_type_scat_dispersion_imag
_atom_type_scat_source
C C 0.0181 0.0091 'International Tables Vol C Tables 4.2.6.8 and 6.1.1.4'
H H 0.0000 0.0000 'International Tables Vol C Tables 4.2.6.8 and 6.1.1.4'
Co Co -2.3653 3.6143 'International Tables Vol C Tables 4.2.6.8 and 6.1.1.4'
N N 0.0311 0.0180 'International Tables Vol C Tables 4.2.6.8 and 6.1.1.4'
O O 0.0492 0.0322 'International Tables Vol C Tables 4.2.6.8 and 6.1.1.4'

loop_
_geom_angle_atom_site_label_1
_geom_angle_atom_site_label_2
_geom_angle_atom_site_label_3
_geom_angle
_geom_angle_site_symmetry_1
_geom_angle_site_symmetry_3
_geom_angle_publ_flag
O20 Co2 O20 180.00(16) 2_567 . ?
O20 Co2 O15 93.42(13) . . ?
O20 Co2 O15 93.42(13) 2_567 2_567 ?
O20 Co2 O15 86.58(13) 2_567 . ?
O20 Co2 O15 86.58(13) . 2_567 ?
O20 Co2 O6 94.46(13) 2_567 1_556 ?
O20 Co2 O6 85.54(13) . 1_556 ?
O20 Co2 O6 94.46(13) . 2_566 ?
O20 Co2 O6 85.54(13) 2_567 2_566 ?
O15 Co2 O15 180.00(18) 2_567 . ?
O6 Co2 O15 93.29(13) 1_556 . ?
O6 Co2 O15 93.29(13) 2_566 2_567 ?
O6 Co2 O15 86.71(13) 2_566 . ?
O6 Co2 O15 86.71(13) 1_556 2_567 ?
O6 Co2 O6 180.0 1_556 2_566 ?
O20 Co1 O4 94.93(13) 2_566 . ?
O20 Co1 O3 175.95(14) 2_566 . ?
O20 Co1 O2 82.38(13) 2_566 . ?
O5 Co1 O20 94.47(14) . 2_566 ?
O5 Co1 O4 94.12(14) . . ?
O5 Co1 O3 84.84(15) . . ?
O5 Co1 O2 88.13(15) . . ?
O4 Co1 O2 176.63(14) . . ?
O3 Co1 O4 89.10(15) . . ?
O3 Co1 O2 93.60(15) . . ?
O1 Co1 O20 92.76(15) . 2_566 ?
O1 Co1 O5 171.85(15) . . ?
O1 Co1 O4 89.00(18) . . ?
O1 Co1 O3 87.69(15) . . ?
O1 Co1 O2 89.10(18) . . ?
O20 Co3 O19 92.23(14) . . ?
O20 Co3 O18 97.60(13) . . ?
O20 Co3 O17 168.83(14) . . ?
O20 Co3 O2 82.12(13) . 2_566 ?
O19 Co3 O18 86.97(15) . . ?
O19 Co3 O17 98.94(16) . . ?
O19 Co3 O2 172.20(15) . 2_566 ?
O16 Co3 O20 94.42(14) . . ?
O16 Co3 O19 95.29(16) . . ?
O16 Co3 O18 167.67(15) . . ?
O16 Co3 O17 84.75(15) . . ?
O16 Co3 O2 90.51(15) . 2_566 ?
O18 Co3 O17 82.93(14) . . ?
O18 Co3 O2 88.46(15) . 2_566 ?
O17 Co3 O2 86.75(15) . 2_566 ?
Co2 O20 Co1 115.13(15) . 2_566 ?
Co2 O20 H20 106.4 . . ?
Co1 O20 H20 106.4 2_566 . ?
Co3 O20 Co2 119.77(15) . . ?
Co3 O20 Co1 101.93(13) . 2_566 ?
Co3 O20 H20 106.4 . . ?
C30 O15 Co2 129.1(3) . . ?
C1 O6 Co2 129.3(3) . 1_554 ?
Co3 O19 H19A 109.5 . . ?
Co3 O19 H19B 109.6 . . ?
H19A O19 H19B 104.4 . . ?
C30 O16 Co3 129.8(3) . . ?
C1 O5 Co1 123.8(3) . . ?
Co1 O4 H4A 109.5 . . ?
Co1 O4 H4B 109.2 . . ?
H4A O4 H4B 104.5 . . ?
Co1 O3 H3A 116.2 . . ?
Co1 O3 H3B 116.3 . . ?
H3A O3 H3B 104.5 . . ?
Co3 O18 H18A 109.3 . . ?
Co3 O18 H18B 109.6 . . ?
H18A O18 H18B 104.4 . . ?
Co3 O17 H17A 109.6 . . ?
Co3 O17 H17B 109.4 . . ?
H17A O17 H17B 104.4 . . ?
Co1 O2 Co3 93.33(13) . 2_566 ?
Co1 O2 H2 110(6) . . ?
Co3 O2 H2 104(6) 2_566 . ?
HW1A OW1 HW1B 104.5 . . ?
Co1 O1 H1A 127.1 . . ?
Co1 O1 H1B 126.6 . . ?
H1A O1 H1B 104.5 . . ?
C9 N1 C7 118.7(4) . . ?
C9 N1 C10 124.9(4) . . ?
C10 N1 C7 116.3(4) . . ?
C22 N2 C24 118.0(4) . . ?
C22 N2 C21 125.1(4) . . ?
C21 N2 C24 116.9(4) . . ?
O15 C30 C26 118.4(4) . . ?
O16 C30 O15 125.3(4) . . ?
O16 C30 C26 116.2(4) . . ?
C3 C4 C5 120.1(4) . . ?
C6 C4 C3 119.3(4) . . ?
C6 C4 C5 120.6(4) . . ?
O6 C1 C2 118.1(4) . . ?
O5 C1 O6 124.7(4) . . ?
O5 C1 C2 117.3(4) . . ?
C3 C2 C1 120.7(4) . . ?
C3 C2 C8 119.6(4) . . ?
C8 C2 C1 119.7(4) . . ?
C26 C25 H25 120.3 . . ?
C24 C25 H25 120.3 . . ?
C24 C25 C26 119.3(5) . . ?
C4 C3 H3 119.4 . . ?
C2 C3 C4 121.1(4) . . ?
C2 C3 H3 119.4 . . ?
C2 C8 H8 120.7 . . ?
C7 C8 C2 118.7(5) . . ?
C7 C8 H8 120.7 . . ?
C4 C6 H6 120.3 . . ?
C4 C6 C7 119.3(5) . . ?
C7 C6 H6 120.3 . . ?
C16 C17 C11 119.8(5) . . ?
C16 C17 C18 121.5(5) . . ?
C18 C17 C11 118.8(5) . . ?
C17 C16 C22 120.2(5) . . ?
C15 C16 C17 120.4(5) . . ?
C15 C16 C22 119.3(5) . . ?
C8 C7 N1 118.5(4) . . ?
C8 C7 C6 121.9(4) . . ?
C6 C7 N1 119.5(4) . . ?
C26 C27 H27 120.2 . . ?
C26 C27 C28 119.6(5) . . ?
C28 C27 H27 120.2 . . ?
C25 C26 C30 117.9(4) . . ?
C25 C26 C27 120.4(5) . . ?
C27 C26 C30 121.7(4) . . ?
C12 C11 C17 118.9(5) . . ?
C13 C11 C17 119.5(5) . . ?
C13 C11 C12 121.6(4) . . ?
O9 C9 N1 121.0(4) . . ?
O9 C9 C13 121.6(5) . . ?
N1 C9 C13 117.4(4) . . ?
C27 C28 C23 120.0(5) . . ?
C27 C28 C29 120.8(5) . . ?
C23 C28 C29 119.1(5) . . ?
C25 C24 N2 119.3(5) . . ?
C23 C24 N2 119.4(5) . . ?
C23 C24 C25 121.3(5) . . ?
C28 C23 H23 120.4 . . ?
C24 C23 C28 119.2(5) . . ?
C24 C23 H23 120.4 . . ?
C17 C18 C21 119.2(5) . . ?
C19 C18 C17 120.5(5) . . ?
C19 C18 C21 120.2(5) . . ?
O11 C22 N2 121.7(5) . . ?
O11 C22 C16 121.9(5) . . ?
N2 C22 C16 116.4(5) . . ?
C13 C20 H20A 119.8 . . ?
C13 C20 C19 120.5(5) . . ?
C19 C20 H20A 119.8 . . ?
O7 C5 C4 117.5(4) . . ?
O8 C5 O7 124.7(5) . . ?
O8 C5 C4 117.7(4) . . ?
O12 C21 N2 120.8(5) . . ?
O12 C21 C18 122.8(5) . . ?
N2 C21 C18 116.4(5) . . ?
C11 C12 C10 119.5(5) . . ?
C14 C12 C11 120.3(5) . . ?
C14 C12 C10 120.2(5) . . ?
C11 C13 C9 119.8(5) . . ?
C20 C13 C11 120.3(5) . . ?
C20 C13 C9 119.9(5) . . ?
O10 C10 N1 121.3(4) . . ?
O10 C10 C12 122.0(5) . . ?
N1 C10 C12 116.7(5) . . ?
C16 C15 H15 120.2 . . ?
C16 C15 C14 119.7(5) . . ?
C14 C15 H15 120.2 . . ?
O14 C29 C28 118.0(5) . . ?
O13 C29 O14 123.2(5) . . ?
O13 C29 C28 118.8(5) . . ?
C18 C19 C20 120.4(5) . . ?
C18 C19 H19 119.8 . . ?
C20 C19 H19 119.8 . . ?
C12 C14 C15 120.9(5) . . ?
C12 C14 H14 119.6 . . ?
C15 C14 H14 119.6 . . ?
HW2A OW2 HW2B 104.5 . . ?

loop_
_geom_bond_atom_site_label_1
_geom_bond_atom_site_label_2
_geom_bond_distance
_geom_bond_site_symmetry_2
_geom_bond_publ_flag
Co2 O20 2.078(3) 2_567 ?
Co2 O20 2.078(3) . ?
Co2 O15 2.141(3) 2_567 ?
Co2 O15 2.141(3) . ?
Co2 O6 2.113(3) 1_556 ?
Co2 O6 2.113(3) 2_566 ?
Co1 O20 2.079(3) 2_566 ?
Co1 O5 2.042(3) . ?
Co1 O4 2.137(4) . ?
Co1 O3 2.107(4) . ?
Co1 O2 2.211(4) . ?
Co1 O1 2.038(4) . ?
Co3 O20 2.075(3) . ?
Co3 O19 2.077(4) . ?
Co3 O16 2.010(3) . ?
Co3 O18 2.157(4) . ?
Co3 O17 2.158(4) . ?
Co3 O2 2.225(4) 2_566 ?
O20 H20 0.9800 . ?
O15 C30 1.267(6) . ?
O6 C1 1.261(6) . ?
O19 H19A 0.8509 . ?
O19 H19B 0.8509 . ?
O16 C30 1.249(6) . ?
O5 C1 1.246(6) . ?
O4 H4A 0.8502 . ?
O4 H4B 0.8502 . ?
O3 H3A 0.8500 . ?
O3 H3B 0.8500 . ?
O18 H18A 0.8518 . ?
O18 H18B 0.8518 . ?
O17 H17A 0.8514 . ?
O17 H17B 0.8515 . ?
O2 H2 1.07(8) . ?
OW1 HW1A 0.8500 . ?
OW1 HW1B 0.8500 . ?
O1 H1A 0.8500 . ?
O1 H1B 0.8500 . ?
O14 C29 1.262(7) . ?
O11 C22 1.215(7) . ?
O7 C5 1.263(6) . ?
O10 C10 1.211(7) . ?
O12 C21 1.203(7) . ?
O9 C9 1.219(7) . ?
N1 C7 1.460(6) . ?
N1 C9 1.391(7) . ?
N1 C10 1.418(7) . ?
O8 C5 1.243(7) . ?
N2 C24 1.457(6) . ?
N2 C22 1.395(7) . ?
N2 C21 1.417(7) . ?
C30 C26 1.513(6) . ?
O13 C29 1.252(7) . ?
C4 C3 1.395(7) . ?
C4 C6 1.382(7) . ?
C4 C5 1.509(7) . ?
C1 C2 1.497(6) . ?
C2 C3 1.381(7) . ?
C2 C8 1.400(6) . ?
C25 H25 0.9300 . ?
C25 C26 1.387(7) . ?
C25 C24 1.385(7) . ?
C3 H3 0.9300 . ?
C8 H8 0.9300 . ?
C8 C7 1.381(7) . ?
C6 H6 0.9300 . ?
C6 C7 1.385(7) . ?
C17 C16 1.404(7) . ?
C17 C11 1.419(7) . ?
C17 C18 1.414(7) . ?
C16 C22 1.487(7) . ?
C16 C15 1.386(8) . ?
C27 H27 0.9300 . ?
C27 C26 1.391(7) . ?
C27 C28 1.393(7) . ?
C11 C12 1.417(7) . ?
C11 C13 1.410(7) . ?
C9 C13 1.476(7) . ?
C28 C23 1.400(7) . ?
C28 C29 1.505(7) . ?
C24 C23 1.380(8) . ?
C23 H23 0.9300 . ?
C18 C21 1.485(7) . ?
C18 C19 1.382(8) . ?
C20 H20A 0.9300 . ?
C20 C13 1.382(8) . ?
C20 C19 1.395(7) . ?
C12 C10 1.484(7) . ?
C12 C14 1.371(8) . ?
C15 H15 0.9300 . ?
C15 C14 1.411(7) . ?
C19 H19 0.9300 . ?
C14 H14 0.9300 . ?
OW2 HW2A 0.8500 . ?
OW2 HW2B 0.8500 . ?

loop_
_geom_hbond_atom_site_label_D
_geom_hbond_atom_site_label_H
_geom_hbond_atom_site_label_A
_geom_hbond_distance_DH
_geom_hbond_distance_HA
_geom_hbond_distance_DA
_geom_hbond_angle_DHA
_geom_hbond_site_symmetry_A
_geom_hbond_publ_flag
O20 H20 OW1 0.98 1.97 2.892(5) 155.9 2_566 yes
O19 H19A O6 0.85 1.91 2.753(5) 170.2 1_556 yes
O19 H19B O4 0.85 1.97 2.790(5) 160.7 2_666 yes
O4 H4A O7 0.85 1.84 2.657(5) 160.2 2_665 yes
O4 H4B O15 0.85 1.88 2.718(5) 166.9 1_554 yes
O3 H3A O7 0.85 2.78 3.368(5) 127.4 1_545 yes
O3 H3A O8 0.85 1.71 2.558(5) 176.3 1_545 yes
O3 H3B O17 0.85 2.16 2.900(5) 145.2 2_666 yes
O18 H18A O14 0.85 1.88 2.717(6) 165.5 1_565 yes
O18 H18B O3 0.85 1.96 2.798(6) 165.8 2_666 yes
O17 H17A O13 0.85 1.93 2.762(6) 165.9 1_565 yes
O17 H17B O9 0.85 2.05 2.876(5) 163.0 2_666 yes
OW1 HW1A O14 0.85 1.87 2.695(6) 162.1 1_554 yes
OW1 HW1B O18 0.85 2.17 2.783(6) 129.0 2_566 yes
OW1 HW1B O1 0.85 2.80 3.349(6) 124.1 2 yes
OW1 HW1B O7 0.85 2.66 3.305(6) 133.7 2_565 yes
O1 H1A O7 0.85 1.79 2.628(5) 169.7 1_545 yes
O1 H1B OW1 0.85 1.93 2.677(6) 145.7 . yes
C25 H25 O9 0.93 2.54 3.303(7) 139.3 2_666 yes
C3 H3 OW1 0.93 2.81 3.369(6) 120.0 2_565 yes
C27 H27 OW1 0.93 2.47 3.297(7) 148.7 1_556 yes
OW2 HW2A O2 0.85 1.82 2.666(8) 179.0 . yes
OW2 HW2B O11 0.85 2.39 3.018(9) 130.8 2_566 yes
O2 H2 O14 1.07(8) 1.77(9) 2.811(6) 163(10) 2_556 yes
O2 H2 O13 1.07(8) 2.83(12) 3.410(6) 114(6) 2_556 yes

loop_
_geom_torsion_atom_site_label_1
_geom_torsion_atom_site_label_2
_geom_torsion_atom_site_label_3
_geom_torsion_atom_site_label_4
_geom_torsion
_geom_torsion_site_symmetry_1
_geom_torsion_site_symmetry_2
_geom_torsion_site_symmetry_3
_geom_torsion_site_symmetry_4
_geom_torsion_publ_flag
Co2 O15 C30 O16 45.2(7) . . . . ?
Co2 O15 C30 C26 -132.1(4) . . . . ?
Co2 O6 C1 O5 44.2(7) 1_554 . . . ?
Co2 O6 C1 C2 -135.2(4) 1_554 . . . ?
Co1 O5 C1 O6 15.7(7) . . . . ?
Co1 O5 C1 C2 -165.0(3) . . . . ?
Co3 O16 C30 O15 4.8(8) . . . . ?
Co3 O16 C30 C26 -177.8(3) . . . . ?
O15 C30 C26 C25 -179.7(5) . . . . ?
O15 C30 C26 C27 2.6(7) . . . . ?
O6 C1 C2 C3 -8.6(7) . . . . ?
O6 C1 C2 C8 170.2(5) . . . . ?
O16 C30 C26 C25 2.8(7) . . . . ?
O16 C30 C26 C27 -174.9(5) . . . . ?
O5 C1 C2 C3 172.0(5) . . . . ?
O5 C1 C2 C8 -9.2(7) . . . . ?
O9 C9 C13 C11 -175.9(5) . . . . ?
O9 C9 C13 C20 3.4(9) . . . . ?
N1 C9 C13 C11 3.1(8) . . . . ?
N1 C9 C13 C20 -177.6(5) . . . . ?
N2 C24 C23 C28 -178.5(5) . . . . ?
C4 C6 C7 N1 -177.5(5) . . . . ?
C4 C6 C7 C8 1.4(8) . . . . ?
C1 C2 C3 C4 179.8(5) . . . . ?
C1 C2 C8 C7 179.4(5) . . . . ?
C2 C8 C7 N1 179.5(5) . . . . ?
C2 C8 C7 C6 0.5(8) . . . . ?
C25 C24 C23 C28 1.2(9) . . . . ?
C3 C4 C6 C7 -2.2(8) . . . . ?
C3 C4 C5 O7 -13.4(8) . . . . ?
C3 C4 C5 O8 164.4(5) . . . . ?
C3 C2 C8 C7 -1.8(8) . . . . ?
C8 C2 C3 C4 1.0(7) . . . . ?
C6 C4 C3 C2 0.9(8) . . . . ?
C6 C4 C5 O7 167.9(5) . . . . ?
C6 C4 C5 O8 -14.3(8) . . . . ?
C17 C16 C22 O11 -171.7(5) . . . . ?
C17 C16 C22 N2 7.1(8) . . . . ?
C17 C16 C15 C14 0.1(9) . . . . ?
C17 C11 C12 C10 -179.5(5) . . . . ?
C17 C11 C12 C14 -0.8(8) . . . . ?
C17 C11 C13 C9 176.5(5) . . . . ?
C17 C11 C13 C20 -2.8(8) . . . . ?
C17 C18 C21 O12 -168.3(6) . . . . ?
C17 C18 C21 N2 11.3(7) . . . . ?
C17 C18 C19 C20 -1.5(9) . . . . ?
C16 C17 C11 C12 2.8(8) . . . . ?
C16 C17 C11 C13 -176.3(5) . . . . ?
C16 C17 C18 C21 -4.0(8) . . . . ?
C16 C17 C18 C19 178.4(5) . . . . ?
C16 C15 C14 C12 2.0(9) . . . . ?
C7 N1 C9 O9 2.3(8) . . . . ?
C7 N1 C9 C13 -176.7(5) . . . . ?
C7 N1 C10 O10 -3.7(8) . . . . ?
C7 N1 C10 C12 173.9(5) . . . . ?
C27 C28 C23 C24 0.7(9) . . . . ?
C27 C28 C29 O14 30.3(9) . . . . ?
C27 C28 C29 O13 -148.3(6) . . . . ?
C26 C25 C24 N2 178.6(5) . . . . ?
C26 C25 C24 C23 -1.1(8) . . . . ?
C26 C27 C28 C23 -2.7(9) . . . . ?
C26 C27 C28 C29 178.3(5) . . . . ?
C11 C17 C16 C22 174.0(5) . . . . ?
C11 C17 C16 C15 -2.5(8) . . . . ?
C11 C17 C18 C21 176.6(5) . . . . ?
C11 C17 C18 C19 -1.0(8) . . . . ?
C11 C12 C10 O10 -179.6(5) . . . . ?
C11 C12 C10 N1 2.8(8) . . . . ?
C11 C12 C14 C15 -1.6(9) . . . . ?
C9 N1 C7 C8 58.5(7) . . . . ?
C9 N1 C7 C6 -122.5(6) . . . . ?
C9 N1 C10 O10 -179.9(5) . . . . ?
C9 N1 C10 C12 -2.3(8) . . . . ?
C28 C27 C26 C30 -179.6(5) . . . . ?
C28 C27 C26 C25 2.8(8) . . . . ?
C24 N2 C22 O11 -2.2(8) . . . . ?
C24 N2 C22 C16 179.0(5) . . . . ?
C24 N2 C21 O12 -8.3(8) . . . . ?
C24 N2 C21 C18 172.0(5) . . . . ?
C24 C25 C26 C30 -178.7(5) . . . . ?
C24 C25 C26 C27 -0.9(8) . . . . ?
C23 C28 C29 O14 -148.7(6) . . . . ?
C23 C28 C29 O13 32.7(9) . . . . ?
C18 C17 C16 C22 -5.5(8) . . . . ?
C18 C17 C16 C15 178.1(5) . . . . ?
C18 C17 C11 C12 -177.8(5) . . . . ?
C18 C17 C11 C13 3.2(8) . . . . ?
C22 N2 C24 C25 -55.2(7) . . . . ?
C22 N2 C24 C23 124.5(6) . . . . ?
C22 N2 C21 O12 169.7(5) . . . . ?
C22 N2 C21 C18 -10.0(8) . . . . ?
C22 C16 C15 C14 -176.3(5) . . . . ?
C5 C4 C3 C2 -177.7(5) . . . . ?
C5 C4 C6 C7 176.5(5) . . . . ?
C21 N2 C24 C25 123.0(6) . . . . ?
C21 N2 C24 C23 -57.3(7) . . . . ?
C21 N2 C22 O11 179.8(5) . . . . ?
C21 N2 C22 C16 0.9(8) . . . . ?
C21 C18 C19 C20 -179.1(5) . . . . ?
C12 C11 C13 C9 -2.6(8) . . . . ?
C12 C11 C13 C20 178.1(5) . . . . ?
C13 C11 C12 C10 -0.4(8) . . . . ?
C13 C11 C12 C14 178.3(5) . . . . ?
C13 C20 C19 C18 1.9(9) . . . . ?
C10 N1 C7 C8 -117.9(6) . . . . ?
C10 N1 C7 C6 61.1(7) . . . . ?
C10 N1 C9 O9 178.4(5) . . . . ?
C10 N1 C9 C13 -0.6(8) . . . . ?
C10 C12 C14 C15 177.1(5) . . . . ?
C15 C16 C22 O11 4.7(9) . . . . ?
C15 C16 C22 N2 -176.4(5) . . . . ?
C29 C28 C23 C24 179.7(5) . . . . ?
C19 C18 C21 O12 9.3(9) . . . . ?
C19 C18 C21 N2 -171.0(5) . . . . ?
C19 C20 C13 C11 0.3(9) . . . . ?
C19 C20 C13 C9 -179.0(6) . . . . ?
C14 C12 C10 O10 1.7(9) . . . . ?
C14 C12 C10 N1 -175.9(5) . . . . ?

loop_
_smtbx_masks_void_nr
_smtbx_masks_void_average_x
_smtbx_masks_void_average_y
_smtbx_masks_void_average_z
_smtbx_masks_void_volume
_smtbx_masks_void_count_electrons
_smtbx_masks_void_content
1 -0.209 0.000 0.500 365.0 91.9 ?
